data_2211163
loop_
_publ_author_name
'Li, Chenguang'
'Robinson, Paul D.'
'Dyer, Daniel J.'

_publ_section_title
;
 1-[4-(2-Oxo-1,2-dihydropyridin-1-yl)phenyl]pyridin-2(1<i>H</i>)-one
;
_journal_coeditor_code OM2057
_journal_issue 11
_journal_name_full 'Acta Crystallographica Section E'
_journal_page_first o5045
_journal_page_last o5047
_journal_paper_doi 10.1107/S1600536806041274
_journal_volume 62
_journal_year 2006
_chemical_formula_iupac 'C16 H12 N2 O2'
_chemical_formula_moiety 'C16 H12 N2 O2'
_chemical_formula_sum 'C16 H12 N2 O2'
_chemical_formula_weight 264.28
_chemical_melting_point 592.1(8)
_chemical_name_common
;
1-(4-(2-Oxopyridin-1(2H)-yl)phenyl)pyridin-2(1H)-one
;
_chemical_name_systematic
;
1-{4-[2-Oxopyridin-1(2H)-yl]phenyl}pyridin-2(1H)-one
;
_space_group_IT_number 2
_symmetry_cell_setting triclinic
_symmetry_space_group_name_Hall '-P 1'
_symmetry_space_group_name_H-M 'P -1'
_atom_sites_solution_hydrogens geom
_atom_sites_solution_primary direct
_atom_sites_solution_secondary difmap
_cell_angle_alpha 76.50(3)
_cell_angle_beta 71.33(3)
_cell_angle_gamma 67.44(3)
_cell_formula_units_Z 1
_cell_length_a 5.8911(12)
_cell_length_b 6.7028(13)
_cell_length_c 8.8707(18)
_cell_measurement_reflns_used 1306
_cell_measurement_temperature 295
_cell_measurement_theta_max 30.6
_cell_measurement_theta_min 2.5
_cell_volume 303.99(13)
_computing_cell_refinement 'SAINT (Bruker, 2005)'
_computing_data_collection 'APEX2 (Bruker, 2005)'
_computing_data_reduction 'SAINT and SADABS (Bruker, 2005)'
_computing_molecular_graphics 'PLATON (Spek, 2003) and SHELXTL (Bruker, 2005)'
_computing_publication_material 'SHELXL97 and PLATON'
_computing_structure_refinement
;
LS in TEXSAN (Molecular Structure Corporation, 1997) and
SHELXL97 (Sheldrick, 1997)
;
_computing_structure_solution 'SIR92 (Burla <i>et al.</i>,  1989)'
_diffrn_ambient_temperature 295
_diffrn_measured_fraction_theta_full 1.0
_diffrn_measured_fraction_theta_max 1.0
_diffrn_measurement_device_type 'Bruker Kappa APEXII CCD area-detector'
_diffrn_measurement_method '\f and \w'
_diffrn_radiation_monochromator graphite
_diffrn_radiation_source 'fine-focus sealed tube'
_diffrn_radiation_type MoK\a
_diffrn_radiation_wavelength 0.71073
_diffrn_reflns_av_R_equivalents 0.021
_diffrn_reflns_av_sigmaI/netI 0.024
_diffrn_reflns_limit_h_max 7
_diffrn_reflns_limit_h_min -7
_diffrn_reflns_limit_k_max 8
_diffrn_reflns_limit_k_min -8
_diffrn_reflns_limit_l_max 11
_diffrn_reflns_limit_l_min -11
_diffrn_reflns_number 4208
_diffrn_reflns_theta_full 27.5
_diffrn_reflns_theta_max 27.5
_diffrn_reflns_theta_min 2.4
_diffrn_standards_number 0
_exptl_absorpt_coefficient_mu 0.097
_exptl_absorpt_correction_T_max 0.991
_exptl_absorpt_correction_T_min 0.797
_exptl_absorpt_correction_type multi-scan
_exptl_absorpt_process_details '(SADABS; Bruker, 2005)'
_exptl_crystal_colour colourless
_exptl_crystal_density_diffrn 1.444
_exptl_crystal_description plate
_exptl_crystal_F_000 138
_exptl_crystal_size_max 0.35
_exptl_crystal_size_mid 0.19
_exptl_crystal_size_min 0.09
_refine_diff_density_max 0.21
_refine_diff_density_min -0.15
_refine_ls_extinction_method none
_refine_ls_goodness_of_fit_ref 1.07
_refine_ls_hydrogen_treatment constr
_refine_ls_matrix_type full
_refine_ls_number_parameters 91
_refine_ls_number_reflns 1396
_refine_ls_number_restraints 0
_refine_ls_restrained_S_all 1.07
_refine_ls_R_factor_all 0.055
_refine_ls_R_factor_gt 0.040
_refine_ls_shift/su_max 0.000
_refine_ls_shift/su_mean 0.000
_refine_ls_structure_factor_coef Fsqd
_refine_ls_weighting_details 'calc w = 1/[\s^2^(Fo^2^)+(0.0464P)^2^+0.076P] where P=(Fo^2^+2Fc^2^)/3'
_refine_ls_weighting_scheme calc
_refine_ls_wR_factor_gt 0.102
_refine_ls_wR_factor_ref 0.111
_reflns_number_gt 1064
_reflns_number_total 1396
_reflns_threshold_expression I>2\s(I)
_cod_data_source_file om2057.cif
_cod_data_source_block I
_cod_depositor_comments
;
The following automatic conversions were performed:

'_chemical_melting_point' value '591.3-592.9' was changed to
'592.1(8)' - the average value was taken and precision was estimated.

Automatic conversion script
Id: cif_fix_values 1646 2011-03-28 12:23:43Z adriana 

The following automatic conversions were performed:

'_chemical_melting_point' value '591.3-592.9' was changed to
'592.1(8)' - the average value was taken and precision was estimated.

Automatic conversion script
Id: cif_fix_values 1715 2011-07-08 13:25:40Z adriana 
;
_cod_database_code 2211163
_cod_database_fobs_code 2211163

loop_
_symmetry_equiv_pos_as_xyz
'x, y, z'
'-x, -y, -z'

loop_
_atom_site_type_symbol
_atom_site_label
_atom_site_fract_x
_atom_site_fract_y
_atom_site_fract_z
_atom_site_U_iso_or_equiv
_atom_site_adp_type
_atom_site_calc_flag
_atom_site_refinement_flags
_atom_site_occupancy
O O1 0.6355(2) 0.28659(17) 0.69593(14) 0.0490(3) Uani d . 1
N N1 0.8798(2) 0.39546(18) 0.79369(14) 0.0323(3) Uani d . 1
C C1 0.7194(3) 0.4297(2) 0.69500(17) 0.0346(3) Uani d . 1
C C2 0.6677(3) 0.6387(2) 0.59727(18) 0.0398(4) Uani d . 1
H H2 0.5605 0.6727 0.5307 0.048 Uiso calc R 1
C C3 0.7703(3) 0.7861(2) 0.59958(19) 0.0430(4) Uani d . 1
H H3 0.7311 0.9198 0.5359 0.052 Uiso calc R 1
C C4 0.9366(3) 0.7402(2) 0.69739(19) 0.0433(4) Uani d . 1
H H4 1.0084 0.8417 0.6980 0.052 Uiso calc R 1
C C5 0.9889(3) 0.5458(2) 0.78984(18) 0.0380(4) Uani d . 1
H H5 1.1015 0.5125 0.8526 0.046 Uiso calc R 1
C C6 0.9406(3) 0.1917(2) 0.89808(16) 0.0316(3) Uani d . 1
C C7 1.1930(3) 0.0645(2) 0.88668(17) 0.0358(3) Uani d . 1
H H7 1.3218 0.1082 0.8109 0.043 Uiso calc R 1
C C8 0.7472(3) 0.1287(2) 1.01094(17) 0.0357(4) Uani d . 1
H H8 0.5783 0.2153 1.0182 0.043 Uiso calc R 1

loop_
_atom_site_aniso_label
_atom_site_aniso_U_11
_atom_site_aniso_U_22
_atom_site_aniso_U_33
_atom_site_aniso_U_12
_atom_site_aniso_U_13
_atom_site_aniso_U_23
O1 0.0586(7) 0.0464(6) 0.0562(8) -0.0299(6) -0.0295(6) 0.0095(5)
N1 0.0371(6) 0.0287(6) 0.0322(6) -0.0137(5) -0.0113(5) 0.0019(5)
C1 0.0337(7) 0.0336(7) 0.0366(8) -0.0122(6) -0.0110(6) -0.0003(6)
C2 0.0397(8) 0.0363(8) 0.0394(8) -0.0093(6) -0.0151(7) 0.0035(6)
C3 0.0477(9) 0.0287(7) 0.0436(9) -0.0098(6) -0.0098(7) 0.0039(6)
C4 0.0538(9) 0.0337(8) 0.0455(9) -0.0221(7) -0.0101(7) -0.0018(6)
C5 0.0445(8) 0.0374(8) 0.0370(8) -0.0192(7) -0.0120(7) -0.0023(6)
C6 0.0369(7) 0.0292(7) 0.0306(7) -0.0138(6) -0.0121(6) 0.0023(5)
C7 0.0340(7) 0.0375(8) 0.0356(8) -0.0169(6) -0.0072(6) 0.0019(6)
C8 0.0312(7) 0.0354(7) 0.0377(8) -0.0105(6) -0.0094(6) 0.0000(6)

loop_
_atom_type_symbol
_atom_type_description
_atom_type_scat_dispersion_real
_atom_type_scat_dispersion_imag
_atom_type_scat_source
C C 0.0033 0.0016 'International Tables Vol C Tables 4.2.6.8 and 6.1.1.4'
H H 0.0000 0.0000 'International Tables Vol C Tables 4.2.6.8 and 6.1.1.4'
N N 0.0061 0.0033 'International Tables Vol C Tables 4.2.6.8 and 6.1.1.4'
O O 0.0106 0.0060 'International Tables Vol C Tables 4.2.6.8 and 6.1.1.4'

loop_
_geom_angle_atom_site_label_1
_geom_angle_atom_site_label_2
_geom_angle_atom_site_label_3
_geom_angle_site_symmetry_1
_geom_angle_site_symmetry_3
_geom_angle
C5 N1 C1 . . 122.18(11)
C5 N1 C6 . . 118.79(11)
C1 N1 C6 . . 118.98(11)
O1 C1 N1 . . 120.32(12)
O1 C1 C2 . . 125.01(13)
N1 C1 C2 . . 114.67(12)
C3 C2 C1 . . 121.94(14)
C3 C2 H2 . . 119.0
C1 C2 H2 . . 119.0
C2 C3 C4 . . 120.95(13)
C2 C3 H3 . . 119.5
C4 C3 H3 . . 119.5
C5 C4 C3 . . 118.42(14)
C5 C4 H4 . . 120.8
C3 C4 H4 . . 120.8
C4 C5 N1 . . 121.74(13)
C4 C5 H5 . . 119.1
N1 C5 H5 . . 119.1
C7 C6 C8 . . 120.66(12)
C7 C6 N1 . . 119.39(12)
C8 C6 N1 . . 119.92(12)
C6 C7 C8 . 2_757 119.66(13)
C6 C7 H7 . . 120.2
C8 C7 H7 2_757 . 120.2
C6 C8 H8 . . 120.2

loop_
_geom_bond_atom_site_label_1
_geom_bond_atom_site_label_2
_geom_bond_site_symmetry_2
_geom_bond_distance
_geom_bond_publ_flag
O1 C1 . 1.2334(17) yes
N1 C1 . 1.4078(18) yes
N1 C5 . 1.3770(17) yes
N1 C6 . 1.4482(17) yes
C1 C2 . 1.4430(19) yes
C2 C3 . 1.348(2) yes
C2 H2 . 0.9300 ?
C3 C4 . 1.413(2) yes
C3 H3 . 0.9300 ?
C4 C5 . 1.349(2) yes
C4 H4 . 0.9300 ?
C5 H5 . 0.9300 ?
C6 C7 . 1.385(2) ?
C6 C8 . 1.386(2) ?
C7 C8 2_757 1.3900(19) ?
C7 H7 . 0.9300 ?
C8 H8 . 0.9300 ?

loop_
_geom_hbond_atom_site_label_D
_geom_hbond_atom_site_label_H
_geom_hbond_atom_site_label_A
_geom_hbond_site_symmetry_A
_geom_hbond_distance_DH
_geom_hbond_distance_HA
_geom_hbond_distance_DA
_geom_hbond_angle_DHA
_geom_hbond_publ_flag
C2 H2 O1 2_666 0.93 2.54 3.448(2) 166 yes
C7 H7 O1 1_655 0.93 2.41 3.294(2) 159 yes
C8 H8 Cg1 2_667 0.93 3.02 3.6814(18) 129 yes
C4 H4 Cg2 2_767 0.93 3.08 3.7015(19) 125 yes

loop_
_geom_torsion_atom_site_label_1
_geom_torsion_atom_site_label_2
_geom_torsion_atom_site_label_3
_geom_torsion_atom_site_label_4
_geom_torsion_site_symmetry_4
_geom_torsion
C5 N1 C1 O1 . 176.33(14)
C6 N1 C1 O1 . -1.1(2)
C5 N1 C1 C2 . -3.4(2)
C6 N1 C1 C2 . 179.18(13)
O1 C1 C2 C3 . -178.52(16)
N1 C1 C2 C3 . 1.2(2)
C1 C2 C3 C4 . 0.8(3)
C2 C3 C4 C5 . -0.6(2)
C3 C4 C5 N1 . -1.6(2)
C1 N1 C5 C4 . 3.8(2)
C6 N1 C5 C4 . -178.80(14)
C5 N1 C6 C7 . -53.79(18)
C1 N1 C6 C7 . 123.74(15)
C5 N1 C6 C8 . 124.49(15)
C1 N1 C6 C8 . -57.98(18)
C8 C6 C7 C8 2_757 0.3(2)
N1 C6 C7 C8 2_757 178.53(13)
C7 C6 C8 C7 2_757 -0.3(2)
N1 C6 C8 C7 2_757 -178.52(13)
